data_1547245
loop_
_publ_author_name
'Stuart L Hancock'
'Mary F. Mahon'
'Matthew D. Jones'

_publ_section_title
;
 Monomeric Ti(IV) Homopiperazine Complexes and their Exploitation for the
 Ring Opening Polymerisation of rac-Lactide
;
_journal_name_full 'Chemistry Central Journal'
_journal_page_first 135
_journal_paper_doi 10.1186/1752-153X-7-135
_journal_volume 7
_journal_year 2013
_chemical_formula_sum 'C35 H56 N2 O4 Ti'
_chemical_formula_weight 616.72
_space_group_IT_number 14
_symmetry_cell_setting monoclinic
_symmetry_space_group_name_Hall '-P 2yab'
_symmetry_space_group_name_H-M 'P 1 21/a 1'
_atom_sites_solution_hydrogens geom
_atom_sites_solution_primary direct
_atom_sites_solution_secondary difmap
_cell_angle_alpha 90.00
_cell_angle_beta 116.015(2)
_cell_angle_gamma 90.00
_cell_formula_units_Z 4
_cell_length_a 19.3720(7)
_cell_length_b 9.6520(4)
_cell_length_c 20.3950(10)
_cell_measurement_reflns_used 49148
_cell_measurement_temperature 150(2)
_cell_measurement_theta_max 24.11
_cell_measurement_theta_min 3.51
_cell_volume 3427.0(3)
_computing_cell_refinement 'HKL Scalepack (Otwinski & Minor, 1997)'
_computing_data_collection 'Collect (Nonius BV, 1997-2000)'
_computing_data_reduction 'HKL Denzo & Scalepack (Otwinski & Minor 1997)'
_computing_molecular_graphics 'Ortep-3 for Windows (Farrugia, 1997)'
_computing_publication_material 'WinGX publication routines (Farrugia, 1999)'
_computing_structure_refinement 'SHELXL-97 (Sheldrick, 1997)'
_computing_structure_solution
;
 SIR97- Altomare A., Burla M.C., Camalli M., Cascarano G.L., Giacovazzo C. ,
 Guagliardi A., Moliterni A.G.G., Polidori G.,Spagna R.
 (1999) J. Appl. Cryst. 32, 115-119.
;
_diffrn_ambient_temperature 150(2)
_diffrn_measured_fraction_theta_full 0.990
_diffrn_measured_fraction_theta_max 0.990
_diffrn_measurement_device_type 'nonius kappa ccd'
_diffrn_measurement_method ccd
_diffrn_radiation_monochromator graphite
_diffrn_radiation_source 'fine-focus sealed tube'
_diffrn_radiation_type MoK\a
_diffrn_radiation_wavelength 0.71073
_diffrn_reflns_av_R_equivalents 0.1729
_diffrn_reflns_av_sigmaI/netI 0.1168
_diffrn_reflns_limit_h_max 22
_diffrn_reflns_limit_h_min -22
_diffrn_reflns_limit_k_max 11
_diffrn_reflns_limit_k_min -10
_diffrn_reflns_limit_l_max 23
_diffrn_reflns_limit_l_min -23
_diffrn_reflns_number 21094
_diffrn_reflns_theta_full 24.17
_diffrn_reflns_theta_max 24.17
_diffrn_reflns_theta_min 3.61
_exptl_absorpt_coefficient_mu 0.288
_exptl_absorpt_correction_type none
_exptl_crystal_colour yellow
_exptl_crystal_density_diffrn 1.195
_exptl_crystal_density_method 'not measured'
_exptl_crystal_description block
_exptl_crystal_F_000 1336
_exptl_crystal_size_max 0.10
_exptl_crystal_size_mid 0.10
_exptl_crystal_size_min 0.10
_refine_diff_density_max 1.219
_refine_diff_density_min -0.422
_refine_diff_density_rms 0.086
_refine_ls_extinction_method none
_refine_ls_goodness_of_fit_ref 1.079
_refine_ls_hydrogen_treatment constr
_refine_ls_matrix_type full
_refine_ls_number_parameters 391
_refine_ls_number_reflns 5422
_refine_ls_number_restraints 0
_refine_ls_restrained_S_all 1.079
_refine_ls_R_factor_all 0.1272
_refine_ls_R_factor_gt 0.0837
_refine_ls_shift/su_max 0.007
_refine_ls_shift/su_mean 0.000
_refine_ls_structure_factor_coef Fsqd
_refine_ls_weighting_details 'calc w=1/[\s^2^(Fo^2^)+(0.1088P)^2^+3.8959P] where P=(Fo^2^+2Fc^2^)/3'
_refine_ls_weighting_scheme calc
_refine_ls_wR_factor_gt 0.1960
_refine_ls_wR_factor_ref 0.2254
_reflns_number_gt 3627
_reflns_number_total 5422
_reflns_threshold_expression >2sigma(I)
_cod_data_source_file 13065_2013_669_MOESM2_ESM.cif
_cod_data_source_block Ti(4)(OiPr)2
_cod_depositor_comments
;
The following automatic conversions were performed:

'_symmetry_cell_setting' value 'Monoclinic' changed to 'monoclinic'
according to the built-in table from CIF Core dictionary named
'cif_core.dic' version 2.4.1 from 2010-06-29.

Automatic conversion script
Id: cif_fix_values 5376 2017-05-30 11:51:03Z andrius 
;
_cod_original_sg_symbol_H-M P21/a
_cod_database_code 1547245

loop_
_symmetry_equiv_pos_as_xyz
'x, y, z'
'-x+1/2, y+1/2, -z'
'-x, -y, -z'
'x-1/2, -y-1/2, z'

loop_
_atom_site_label
_atom_site_type_symbol
_atom_site_fract_x
_atom_site_fract_y
_atom_site_fract_z
_atom_site_U_iso_or_equiv
_atom_site_adp_type
_atom_site_occupancy
_atom_site_symmetry_multiplicity
_atom_site_calc_flag
_atom_site_refinement_flags
_atom_site_disorder_assembly
_atom_site_disorder_group
Ti1 Ti 0.07798(5) 0.30925(9) 0.22125(5) 0.0246(3) Uani 1 1 d . . .
O1 O 0.0988(2) 0.4603(4) 0.17820(19) 0.0317(8) Uani 1 1 d . . .
N1 N -0.0414(2) 0.2424(5) 0.1360(2) 0.0301(10) Uani 1 1 d . . .
C1 C 0.0976(3) 0.6064(6) 0.1744(3) 0.0369(13) Uani 1 1 d . . .
H1 H 0.0573 0.6422 0.1881 0.044 Uiso 1 1 calc R . .
O2 O 0.12156(19) 0.1919(4) 0.17936(18) 0.0310(8) Uani 1 1 d . . .
N2 N 0.0349(2) 0.1084(4) 0.2566(2) 0.0267(9) Uani 1 1 d . . .
C2 C 0.0754(4) 0.6433(7) 0.0953(3) 0.0501(16) Uani 1 1 d . . .
H2A H 0.1105 0.5973 0.0792 0.075 Uiso 1 1 calc R . .
H2B H 0.0788 0.7439 0.0907 0.075 Uiso 1 1 calc R . .
H2C H 0.0227 0.6126 0.0648 0.075 Uiso 1 1 calc R . .
O3 O 0.00842(18) 0.4168(4) 0.24561(17) 0.0257(8) Uani 1 1 d . . .
C3 C 0.1740(4) 0.6649(7) 0.2259(4) 0.0483(16) Uani 1 1 d . . .
H3A H 0.1875 0.6312 0.2754 0.072 Uiso 1 1 calc R . .
H3B H 0.1711 0.7663 0.2252 0.072 Uiso 1 1 calc R . .
H3C H 0.2132 0.6354 0.2107 0.072 Uiso 1 1 calc R . .
O4 O 0.15640(19) 0.3106(4) 0.31678(18) 0.0288(8) Uani 1 1 d . . .
C4 C 0.1758(3) 0.1879(7) 0.1502(3) 0.0415(14) Uani 1 1 d . . .
H4 H 0.2058 0.2761 0.1643 0.050 Uiso 1 1 calc R . .
C5 C 0.1387(5) 0.1801(12) 0.0697(4) 0.087(3) Uani 1 1 d . . .
H5A H 0.1123 0.0909 0.0542 0.130 Uiso 1 1 calc R . .
H5B H 0.1777 0.1888 0.0516 0.130 Uiso 1 1 calc R . .
H5C H 0.1013 0.2555 0.0498 0.130 Uiso 1 1 calc R . .
C6 C 0.2310(4) 0.0704(7) 0.1862(4) 0.0575(18) Uani 1 1 d . . .
H6A H 0.2509 0.0778 0.2393 0.086 Uiso 1 1 calc R . .
H6B H 0.2738 0.0755 0.1728 0.086 Uiso 1 1 calc R . .
H6C H 0.2043 -0.0182 0.1698 0.086 Uiso 1 1 calc R . .
C7 C -0.0476(3) 0.5058(6) 0.2058(3) 0.0274(11) Uani 1 1 d . . .
C8 C -0.0679(3) 0.6152(5) 0.2406(3) 0.0241(11) Uani 1 1 d . . .
C9 C -0.1250(3) 0.7071(6) 0.1964(3) 0.0310(12) Uani 1 1 d . . .
H9 H -0.1379 0.7824 0.2189 0.037 Uiso 1 1 calc R . .
C10 C -0.1637(3) 0.6934(6) 0.1210(3) 0.0331(12) Uani 1 1 d . . .
C11 C -0.1448(3) 0.5841(6) 0.0888(3) 0.0318(12) Uani 1 1 d . . .
H11 H -0.1712 0.5729 0.0374 0.038 Uiso 1 1 calc R . .
C12 C -0.0879(3) 0.4894(6) 0.1295(3) 0.0289(12) Uani 1 1 d . . .
C13 C -0.0288(3) 0.6273(5) 0.3244(3) 0.0272(11) Uani 1 1 d . . .
C14 C -0.0444(3) 0.4963(6) 0.3580(3) 0.0315(12) Uani 1 1 d . . .
H14A H -0.0998 0.4863 0.3420 0.047 Uiso 1 1 calc R . .
H14B H -0.0183 0.5033 0.4113 0.047 Uiso 1 1 calc R . .
H14C H -0.0250 0.4153 0.3423 0.047 Uiso 1 1 calc R . .
C15 C 0.0582(3) 0.6483(6) 0.3528(3) 0.0335(12) Uani 1 1 d . . .
H15A H 0.0805 0.5677 0.3398 0.050 Uiso 1 1 calc R . .
H15B H 0.0819 0.6589 0.4059 0.050 Uiso 1 1 calc R . .
H15C H 0.0678 0.7317 0.3306 0.050 Uiso 1 1 calc R . .
C16 C -0.0607(3) 0.7497(6) 0.3502(3) 0.0371(13) Uani 1 1 d . . .
H16A H -0.0508 0.8359 0.3305 0.056 Uiso 1 1 calc R . .
H16B H -0.0355 0.7535 0.4037 0.056 Uiso 1 1 calc R . .
H16C H -0.1161 0.7380 0.3331 0.056 Uiso 1 1 calc R . .
C17 C -0.2264(3) 0.7927(7) 0.0758(3) 0.0467(16) Uani 1 1 d . . .
H17A H -0.2443 0.7711 0.0240 0.070 Uiso 1 1 calc R . .
H17B H -0.2065 0.8876 0.0852 0.070 Uiso 1 1 calc R . .
H17C H -0.2693 0.7841 0.0888 0.070 Uiso 1 1 calc R . .
C18 C -0.0723(3) 0.3684(6) 0.0905(3) 0.0316(12) Uani 1 1 d . . .
H18A H -0.1208 0.3435 0.0477 0.038 Uiso 1 1 calc R . .
H18B H -0.0353 0.3985 0.0719 0.038 Uiso 1 1 calc R . .
C19 C -0.0366(3) 0.1230(6) 0.0921(3) 0.0374(13) Uani 1 1 d . . .
H19A H 0.0044 0.1406 0.0767 0.045 Uiso 1 1 calc R . .
H19B H -0.0858 0.1143 0.0475 0.045 Uiso 1 1 calc R . .
C20 C -0.0200(3) -0.0121(6) 0.1346(3) 0.0374(13) Uani 1 1 d . . .
H20A H -0.0044 -0.0811 0.1077 0.045 Uiso 1 1 calc R . .
H20B H -0.0688 -0.0450 0.1336 0.045 Uiso 1 1 calc R . .
C21 C 0.0410(3) -0.0132(6) 0.2144(3) 0.0339(12) Uani 1 1 d . . .
H21A H 0.0355 -0.0993 0.2381 0.041 Uiso 1 1 calc R . .
H21B H 0.0926 -0.0139 0.2157 0.041 Uiso 1 1 calc R . .
C22 C -0.0929(3) 0.2007(6) 0.1701(3) 0.0318(12) Uani 1 1 d . . .
H22A H -0.1333 0.1372 0.1369 0.038 Uiso 1 1 calc R . .
H22B H -0.1183 0.2837 0.1780 0.038 Uiso 1 1 calc R . .
C23 C -0.0460(3) 0.1283(6) 0.2432(3) 0.0310(12) Uani 1 1 d . . .
H23A H -0.0475 0.1846 0.2831 0.037 Uiso 1 1 calc R . .
H23B H -0.0693 0.0370 0.2433 0.037 Uiso 1 1 calc R . .
C24 C 0.0814(3) 0.0844(6) 0.3364(3) 0.0298(12) Uani 1 1 d . . .
H24A H 0.0661 -0.0059 0.3490 0.036 Uiso 1 1 calc R . .
H24B H 0.0679 0.1569 0.3632 0.036 Uiso 1 1 calc R . .
C25 C 0.1674(3) 0.0845(6) 0.3635(3) 0.0280(11) Uani 1 1 d . . .
C26 C 0.2027(3) 0.2055(6) 0.3570(3) 0.0262(11) Uani 1 1 d . . .
C27 C 0.2835(3) 0.2212(6) 0.3935(3) 0.0286(12) Uani 1 1 d . . .
C28 C 0.3245(3) 0.1064(6) 0.4329(3) 0.0280(12) Uani 1 1 d . . .
H28 H 0.3789 0.1133 0.4571 0.034 Uiso 1 1 calc R . .
C29 C 0.2909(3) -0.0185(6) 0.4392(3) 0.0324(12) Uani 1 1 d . . .
C30 C 0.2115(3) -0.0275(6) 0.4030(3) 0.0315(12) Uani 1 1 d . . .
H30 H 0.1868 -0.1112 0.4052 0.038 Uiso 1 1 calc R . .
C31 C 0.3396(4) -0.1348(6) 0.4862(3) 0.0436(14) Uani 1 1 d . . .
H31A H 0.3517 -0.1165 0.5374 0.065 Uiso 1 1 calc R . .
H31B H 0.3874 -0.1411 0.4809 0.065 Uiso 1 1 calc R . .
H31C H 0.3114 -0.2223 0.4709 0.065 Uiso 1 1 calc R . .
C32 C 0.3236(3) 0.3569(6) 0.3894(3) 0.0305(12) Uani 1 1 d . . .
C33 C 0.3099(3) 0.3808(6) 0.3108(3) 0.0321(12) Uani 1 1 d . . .
H33A H 0.3322 0.4700 0.3072 0.048 Uiso 1 1 calc R . .
H33B H 0.2545 0.3816 0.2789 0.048 Uiso 1 1 calc R . .
H33C H 0.3342 0.3063 0.2957 0.048 Uiso 1 1 calc R . .
C34 C 0.2921(3) 0.4788(6) 0.4163(3) 0.0397(13) Uani 1 1 d . . .
H34A H 0.3140 0.5656 0.4089 0.060 Uiso 1 1 calc R . .
H34B H 0.3062 0.4670 0.4684 0.060 Uiso 1 1 calc R . .
H34C H 0.2361 0.4818 0.3889 0.060 Uiso 1 1 calc R . .
C35 C 0.4113(3) 0.3507(6) 0.4366(3) 0.0409(14) Uani 1 1 d . . .
H35A H 0.4329 0.2746 0.4197 0.061 Uiso 1 1 calc R . .
H35B H 0.4221 0.3349 0.4877 0.061 Uiso 1 1 calc R . .
H35C H 0.4345 0.4384 0.4325 0.061 Uiso 1 1 calc R . .

loop_
_atom_site_aniso_label
_atom_site_aniso_U_11
_atom_site_aniso_U_22
_atom_site_aniso_U_33
_atom_site_aniso_U_23
_atom_site_aniso_U_13
_atom_site_aniso_U_12
Ti1 0.0215(5) 0.0262(5) 0.0284(5) 0.0008(4) 0.0132(4) 0.0009(4)
O1 0.032(2) 0.030(2) 0.038(2) 0.0055(16) 0.0206(16) 0.0017(16)
N1 0.026(2) 0.037(3) 0.027(2) -0.0059(19) 0.0120(18) -0.0021(19)
C1 0.039(3) 0.032(3) 0.050(3) 0.006(3) 0.030(3) 0.005(2)
O2 0.0289(19) 0.036(2) 0.0340(19) 0.0023(17) 0.0192(15) 0.0037(16)
N2 0.021(2) 0.029(2) 0.034(2) -0.0006(19) 0.0149(18) -0.0013(17)
C2 0.047(4) 0.056(4) 0.051(4) 0.022(3) 0.025(3) 0.006(3)
O3 0.0213(17) 0.028(2) 0.0266(18) 0.0001(14) 0.0094(14) 0.0054(14)
C3 0.048(4) 0.033(4) 0.060(4) 0.004(3) 0.021(3) -0.005(3)
O4 0.0246(18) 0.032(2) 0.0308(18) 0.0022(16) 0.0131(14) 0.0024(15)
C4 0.036(3) 0.055(4) 0.045(3) -0.005(3) 0.028(3) 0.004(3)
C5 0.085(6) 0.142(9) 0.060(5) -0.006(5) 0.056(5) 0.001(6)
C6 0.046(4) 0.046(4) 0.098(5) -0.001(4) 0.047(4) 0.007(3)
C7 0.022(3) 0.031(3) 0.033(3) 0.005(2) 0.016(2) 0.001(2)
C8 0.018(2) 0.026(3) 0.033(3) 0.003(2) 0.016(2) -0.0027(19)
C9 0.023(3) 0.031(3) 0.043(3) 0.005(2) 0.019(2) 0.004(2)
C10 0.020(3) 0.042(3) 0.039(3) 0.004(3) 0.014(2) 0.004(2)
C11 0.021(3) 0.044(3) 0.028(3) 0.008(2) 0.009(2) 0.001(2)
C12 0.020(3) 0.036(3) 0.033(3) 0.002(2) 0.014(2) -0.001(2)
C13 0.024(3) 0.027(3) 0.034(3) 0.000(2) 0.016(2) 0.000(2)
C14 0.034(3) 0.034(3) 0.030(3) 0.001(2) 0.016(2) -0.001(2)
C15 0.029(3) 0.040(3) 0.030(3) -0.001(2) 0.011(2) -0.003(2)
C16 0.038(3) 0.035(3) 0.041(3) -0.004(3) 0.019(3) 0.004(3)
C17 0.034(3) 0.056(4) 0.046(3) 0.017(3) 0.014(3) 0.016(3)
C18 0.023(3) 0.040(3) 0.025(3) 0.004(2) 0.005(2) 0.002(2)
C19 0.025(3) 0.054(4) 0.030(3) -0.011(3) 0.009(2) -0.003(2)
C20 0.039(3) 0.031(3) 0.042(3) -0.009(3) 0.017(3) 0.000(2)
C21 0.034(3) 0.030(3) 0.041(3) -0.002(2) 0.020(2) -0.009(2)
C22 0.021(3) 0.033(3) 0.041(3) -0.004(2) 0.013(2) -0.004(2)
C23 0.020(3) 0.029(3) 0.045(3) 0.004(2) 0.016(2) -0.006(2)
C24 0.023(3) 0.034(3) 0.035(3) 0.007(2) 0.016(2) -0.001(2)
C25 0.030(3) 0.030(3) 0.030(3) 0.001(2) 0.019(2) 0.002(2)
C26 0.024(3) 0.032(3) 0.025(2) 0.004(2) 0.012(2) 0.006(2)
C27 0.025(3) 0.036(3) 0.027(3) -0.001(2) 0.013(2) 0.000(2)
C28 0.021(3) 0.035(3) 0.027(3) 0.000(2) 0.009(2) 0.004(2)
C29 0.035(3) 0.033(3) 0.032(3) 0.000(2) 0.017(2) 0.002(2)
C30 0.030(3) 0.025(3) 0.041(3) -0.001(2) 0.017(2) -0.001(2)
C31 0.040(3) 0.031(3) 0.053(4) 0.007(3) 0.013(3) 0.009(3)
C32 0.025(3) 0.033(3) 0.034(3) 0.003(2) 0.014(2) -0.002(2)
C33 0.026(3) 0.037(3) 0.038(3) 0.002(2) 0.019(2) -0.003(2)
C34 0.041(3) 0.034(3) 0.045(3) -0.008(3) 0.020(3) -0.004(3)
C35 0.026(3) 0.040(4) 0.047(3) 0.000(3) 0.007(2) -0.005(2)

loop_
_atom_type_symbol
_atom_type_description
_atom_type_scat_dispersion_real
_atom_type_scat_dispersion_imag
_atom_type_scat_source
C C 0.0033 0.0016 'International Tables Vol C Tables 4.2.6.8 and 6.1.1.4'
H H 0.0000 0.0000 'International Tables Vol C Tables 4.2.6.8 and 6.1.1.4'
O O 0.0106 0.0060 'International Tables Vol C Tables 4.2.6.8 and 6.1.1.4'
N N 0.0061 0.0033 'International Tables Vol C Tables 4.2.6.8 and 6.1.1.4'
Ti Ti 0.2776 0.4457 'International Tables Vol C Tables 4.2.6.8 and 6.1.1.4'

loop_
_geom_angle_atom_site_label_1
_geom_angle_atom_site_label_2
_geom_angle_atom_site_label_3
_geom_angle
_geom_angle_site_symmetry_1
_geom_angle_site_symmetry_3
O2 Ti1 O1 91.45(16) . .
O2 Ti1 O4 99.19(15) . .
O1 Ti1 O4 104.12(16) . .
O2 Ti1 O3 165.59(15) . .
O1 Ti1 O3 91.18(15) . .
O4 Ti1 O3 93.89(14) . .
O2 Ti1 N1 89.46(16) . .
O1 Ti1 N1 102.78(16) . .
O4 Ti1 N1 151.46(16) . .
O3 Ti1 N1 76.15(14) . .
O2 Ti1 N2 86.07(15) . .
O1 Ti1 N2 170.35(16) . .
O4 Ti1 N2 85.49(15) . .
O3 Ti1 N2 88.98(14) . .
N1 Ti1 N2 67.91(15) . .
C1 O1 Ti1 144.9(3) . .
C18 N1 C19 111.8(4) . .
C18 N1 C22 110.0(4) . .
C19 N1 C22 107.5(4) . .
C18 N1 Ti1 103.9(3) . .
C19 N1 Ti1 111.5(3) . .
C22 N1 Ti1 112.3(3) . .
O1 C1 C3 110.5(5) . .
O1 C1 C2 106.5(5) . .
C3 C1 C2 112.9(5) . .
O1 C1 H1 109.0 . .
C3 C1 H1 109.0 . .
C2 C1 H1 109.0 . .
C4 O2 Ti1 142.2(4) . .
C23 N2 C21 110.0(4) . .
C23 N2 C24 107.8(4) . .
C21 N2 C24 110.2(4) . .
C23 N2 Ti1 109.1(3) . .
C21 N2 Ti1 110.1(3) . .
C24 N2 Ti1 109.7(3) . .
C1 C2 H2A 109.5 . .
C1 C2 H2B 109.5 . .
H2A C2 H2B 109.5 . .
C1 C2 H2C 109.5 . .
H2A C2 H2C 109.5 . .
H2B C2 H2C 109.5 . .
C7 O3 Ti1 131.2(3) . .
C1 C3 H3A 109.5 . .
C1 C3 H3B 109.5 . .
H3A C3 H3B 109.5 . .
C1 C3 H3C 109.5 . .
H3A C3 H3C 109.5 . .
H3B C3 H3C 109.5 . .
C26 O4 Ti1 129.8(3) . .
O2 C4 C5 112.2(5) . .
O2 C4 C6 108.3(5) . .
C5 C4 C6 113.4(6) . .
O2 C4 H4 107.5 . .
C5 C4 H4 107.5 . .
C6 C4 H4 107.5 . .
C4 C5 H5A 109.5 . .
C4 C5 H5B 109.5 . .
H5A C5 H5B 109.5 . .
C4 C5 H5C 109.5 . .
H5A C5 H5C 109.5 . .
H5B C5 H5C 109.5 . .
C4 C6 H6A 109.5 . .
C4 C6 H6B 109.5 . .
H6A C6 H6B 109.5 . .
C4 C6 H6C 109.5 . .
H6A C6 H6C 109.5 . .
H6B C6 H6C 109.5 . .
O3 C7 C12 120.3(5) . .
O3 C7 C8 120.1(4) . .
C12 C7 C8 119.6(5) . .
C9 C8 C7 117.7(5) . .
C9 C8 C13 122.2(5) . .
C7 C8 C13 120.1(4) . .
C10 C9 C8 122.9(5) . .
C10 C9 H9 118.5 . .
C8 C9 H9 118.5 . .
C11 C10 C9 118.3(5) . .
C11 C10 C17 120.7(5) . .
C9 C10 C17 121.1(5) . .
C10 C11 C12 121.8(5) . .
C10 C11 H11 119.1 . .
C12 C11 H11 119.1 . .
C11 C12 C7 119.6(5) . .
C11 C12 C18 118.7(4) . .
C7 C12 C18 121.6(5) . .
C16 C13 C14 107.2(4) . .
C16 C13 C15 108.0(4) . .
C14 C13 C15 109.8(4) . .
C16 C13 C8 111.4(4) . .
C14 C13 C8 109.7(4) . .
C15 C13 C8 110.6(4) . .
C13 C14 H14A 109.5 . .
C13 C14 H14B 109.5 . .
H14A C14 H14B 109.5 . .
C13 C14 H14C 109.5 . .
H14A C14 H14C 109.5 . .
H14B C14 H14C 109.5 . .
C13 C15 H15A 109.5 . .
C13 C15 H15B 109.5 . .
H15A C15 H15B 109.5 . .
C13 C15 H15C 109.5 . .
H15A C15 H15C 109.5 . .
H15B C15 H15C 109.5 . .
C13 C16 H16A 109.5 . .
C13 C16 H16B 109.5 . .
H16A C16 H16B 109.5 . .
C13 C16 H16C 109.5 . .
H16A C16 H16C 109.5 . .
H16B C16 H16C 109.5 . .
C10 C17 H17A 109.5 . .
C10 C17 H17B 109.5 . .
H17A C17 H17B 109.5 . .
C10 C17 H17C 109.5 . .
H17A C17 H17C 109.5 . .
H17B C17 H17C 109.5 . .
N1 C18 C12 114.8(4) . .
N1 C18 H18A 108.6 . .
C12 C18 H18A 108.6 . .
N1 C18 H18B 108.6 . .
C12 C18 H18B 108.6 . .
H18A C18 H18B 107.5 . .
N1 C19 C20 112.0(4) . .
N1 C19 H19A 109.2 . .
C20 C19 H19A 109.2 . .
N1 C19 H19B 109.2 . .
C20 C19 H19B 109.2 . .
H19A C19 H19B 107.9 . .
C19 C20 C21 118.9(5) . .
C19 C20 H20A 107.6 . .
C21 C20 H20A 107.6 . .
C19 C20 H20B 107.6 . .
C21 C20 H20B 107.6 . .
H20A C20 H20B 107.0 . .
N2 C21 C20 112.8(4) . .
N2 C21 H21A 109.0 . .
C20 C21 H21A 109.0 . .
N2 C21 H21B 109.0 . .
C20 C21 H21B 109.0 . .
H21A C21 H21B 107.8 . .
N1 C22 C23 110.0(4) . .
N1 C22 H22A 109.7 . .
C23 C22 H22A 109.7 . .
N1 C22 H22B 109.7 . .
C23 C22 H22B 109.7 . .
H22A C22 H22B 108.2 . .
N2 C23 C22 111.5(4) . .
N2 C23 H23A 109.3 . .
C22 C23 H23A 109.3 . .
N2 C23 H23B 109.3 . .
C22 C23 H23B 109.3 . .
H23A C23 H23B 108.0 . .
N2 C24 C25 116.2(4) . .
N2 C24 H24A 108.2 . .
C25 C24 H24A 108.2 . .
N2 C24 H24B 108.2 . .
C25 C24 H24B 108.2 . .
H24A C24 H24B 107.4 . .
C26 C25 C30 120.3(5) . .
C26 C25 C24 118.5(5) . .
C30 C25 C24 120.7(5) . .
O4 C26 C25 117.5(4) . .
O4 C26 C27 121.3(5) . .
C25 C26 C27 121.1(5) . .
C28 C27 C26 115.9(5) . .
C28 C27 C32 122.2(4) . .
C26 C27 C32 121.9(5) . .
C27 C28 C29 124.5(5) . .
C27 C28 H28 117.8 . .
C29 C28 H28 117.8 . .
C30 C29 C28 117.1(5) . .
C30 C29 C31 122.0(5) . .
C28 C29 C31 120.8(5) . .
C29 C30 C25 121.0(5) . .
C29 C30 H30 119.5 . .
C25 C30 H30 119.5 . .
C29 C31 H31A 109.5 . .
C29 C31 H31B 109.5 . .
H31A C31 H31B 109.5 . .
C29 C31 H31C 109.5 . .
H31A C31 H31C 109.5 . .
H31B C31 H31C 109.5 . .
C33 C32 C34 110.3(5) . .
C33 C32 C27 109.0(4) . .
C34 C32 C27 110.1(4) . .
C33 C32 C35 107.3(4) . .
C34 C32 C35 108.0(5) . .
C27 C32 C35 112.1(4) . .
C32 C33 H33A 109.5 . .
C32 C33 H33B 109.5 . .
H33A C33 H33B 109.5 . .
C32 C33 H33C 109.5 . .
H33A C33 H33C 109.5 . .
H33B C33 H33C 109.5 . .
C32 C34 H34A 109.5 . .
C32 C34 H34B 109.5 . .
H34A C34 H34B 109.5 . .
C32 C34 H34C 109.5 . .
H34A C34 H34C 109.5 . .
H34B C34 H34C 109.5 . .
C32 C35 H35A 109.5 . .
C32 C35 H35B 109.5 . .
H35A C35 H35B 109.5 . .
C32 C35 H35C 109.5 . .
H35A C35 H35C 109.5 . .
H35B C35 H35C 109.5 . .

loop_
_geom_bond_atom_site_label_1
_geom_bond_atom_site_label_2
_geom_bond_distance
_geom_bond_site_symmetry_2
Ti1 O2 1.833(3) .
Ti1 O1 1.836(4) .
Ti1 O4 1.873(3) .
Ti1 O3 1.931(3) .
Ti1 N1 2.293(4) .
Ti1 N2 2.346(4) .
O1 C1 1.412(7) .
N1 C18 1.487(7) .
N1 C19 1.488(7) .
N1 C22 1.500(6) .
C1 C3 1.499(9) .
C1 C2 1.519(8) .
C1 H1 1.0000 .
O2 C4 1.417(6) .
N2 C23 1.479(6) .
N2 C21 1.491(7) .
N2 C24 1.492(6) .
C2 H2A 0.9800 .
C2 H2B 0.9800 .
C2 H2C 0.9800 .
O3 C7 1.343(6) .
C3 H3A 0.9800 .
C3 H3B 0.9800 .
C3 H3C 0.9800 .
O4 C26 1.363(6) .
C4 C5 1.478(10) .
C4 C6 1.510(9) .
C4 H4 1.0000 .
C5 H5A 0.9800 .
C5 H5B 0.9800 .
C5 H5C 0.9800 .
C6 H6A 0.9800 .
C6 H6B 0.9800 .
C6 H6C 0.9800 .
C7 C12 1.410(7) .
C7 C8 1.420(7) .
C8 C9 1.395(7) .
C8 C13 1.540(7) .
C9 C10 1.392(7) .
C9 H9 0.9500 .
C10 C11 1.374(8) .
C10 C17 1.503(8) .
C11 C12 1.391(7) .
C11 H11 0.9500 .
C12 C18 1.517(8) .
C13 C16 1.529(7) .
C13 C14 1.530(7) .
C13 C15 1.538(7) .
C14 H14A 0.9800 .
C14 H14B 0.9800 .
C14 H14C 0.9800 .
C15 H15A 0.9800 .
C15 H15B 0.9800 .
C15 H15C 0.9800 .
C16 H16A 0.9800 .
C16 H16B 0.9800 .
C16 H16C 0.9800 .
C17 H17A 0.9800 .
C17 H17B 0.9800 .
C17 H17C 0.9800 .
C18 H18A 0.9900 .
C18 H18B 0.9900 .
C19 C20 1.520(8) .
C19 H19A 0.9900 .
C19 H19B 0.9900 .
C20 C21 1.536(7) .
C20 H20A 0.9900 .
C20 H20B 0.9900 .
C21 H21A 0.9900 .
C21 H21B 0.9900 .
C22 C23 1.533(7) .
C22 H22A 0.9900 .
C22 H22B 0.9900 .
C23 H23A 0.9900 .
C23 H23B 0.9900 .
C24 C25 1.508(7) .
C24 H24A 0.9900 .
C24 H24B 0.9900 .
C25 C26 1.389(8) .
C25 C30 1.394(8) .
C26 C27 1.416(7) .
C27 C28 1.395(7) .
C27 C32 1.543(7) .
C28 C29 1.402(8) .
C28 H28 0.9500 .
C29 C30 1.387(7) .
C29 C31 1.509(8) .
C30 H30 0.9500 .
C31 H31A 0.9800 .
C31 H31B 0.9800 .
C31 H31C 0.9800 .
C32 C33 1.524(7) .
C32 C34 1.533(8) .
C32 C35 1.543(7) .
C33 H33A 0.9800 .
C33 H33B 0.9800 .
C33 H33C 0.9800 .
C34 H34A 0.9800 .
C34 H34B 0.9800 .
C34 H34C 0.9800 .
C35 H35A 0.9800 .
C35 H35B 0.9800 .
C35 H35C 0.9800 .
